data_7009287
loop_
_publ_author_name
'Devi, R. Nandini'
'Vidyasagar, K.'

_publ_section_title
;
 Synthesis and characterisation of novel layered compounds, Cs2MP3O10
 (M&#x2005;=&#x2005;Al or Ga), containing triphosphate
 groups&#x200A;&#x2020;
;
_journal_issue 10
_journal_name_full 'Journal of the Chemical Society, Dalton Transactions'
_journal_page_first 1605
_journal_paper_doi 10.1039/a909753h
_journal_year 2000
_chemical_formula_sum 'Al Cs2 O10 P3'
_chemical_formula_weight 545.64
_chemical_name_systematic
; 
 ? 
;
_space_group_IT_number 14
_symmetry_cell_setting P21/a
_symmetry_space_group_name_Hall '-P 2yab'
_symmetry_space_group_name_H-M 'P 1 21/a 1'
_atom_sites_solution_hydrogens geom
_atom_sites_solution_primary direct
_atom_sites_solution_secondary difmap
_audit_creation_method SHELXL
_cell_angle_alpha 90.00
_cell_angle_beta 94.88(3)
_cell_angle_gamma 90.00
_cell_formula_units_Z 4
_cell_length_a 9.420(4)
_cell_length_b 9.016(3)
_cell_length_c 12.258(2)
_cell_measurement_reflns_used 25
_cell_measurement_temperature 293(2)
_cell_measurement_theta_max 15
_cell_measurement_theta_min 10
_cell_volume 1037.3(6)
_computing_cell_refinement 'CAD4 Programs'
_computing_data_collection 'CAD4 Programs'
_computing_data_reduction MoLEN
_computing_molecular_graphics ORTEP92
_computing_publication_material 'SHELXL-93 (Sheldrick, 1993)'
_computing_structure_refinement 'SHELXL-93 (Sheldrick, 1993)'
_computing_structure_solution 'SHELXS-86 (Sheldrick, 1990)'
_diffrn_ambient_temperature 293(2)
_diffrn_measurement_device 'Enraf Nonius CAD4 diffractometer'
_diffrn_measurement_method 2theta-omega
_diffrn_radiation_monochromator graphite
_diffrn_radiation_source 'fine-focus sealed tube'
_diffrn_radiation_type MoK\a
_diffrn_radiation_wavelength 0.71073
_diffrn_reflns_av_R_equivalents 0.0000
_diffrn_reflns_av_sigmaI/netI 0.0217
_diffrn_reflns_limit_h_max 11
_diffrn_reflns_limit_h_min -11
_diffrn_reflns_limit_k_max 10
_diffrn_reflns_limit_k_min 0
_diffrn_reflns_limit_l_max 14
_diffrn_reflns_limit_l_min 0
_diffrn_reflns_number 1810
_diffrn_reflns_theta_max 24.95
_diffrn_reflns_theta_min 2.81
_diffrn_standards_decay_% 2
_diffrn_standards_interval_time '1 hour'
_diffrn_standards_number 2
_exptl_absorpt_coefficient_mu 7.190
_exptl_absorpt_correction_T_max 0.995
_exptl_absorpt_correction_T_min 0.438
_exptl_absorpt_correction_type empirical
_exptl_crystal_colour colorless
_exptl_crystal_density_diffrn 3.494
_exptl_crystal_description platelike
_exptl_crystal_F_000 992
_exptl_crystal_size_max 0.2
_exptl_crystal_size_mid 0.12
_exptl_crystal_size_min 0.07
_refine_diff_density_max 1.238
_refine_diff_density_min -0.915
_refine_diff_density_rms 0.237
_refine_ls_extinction_method none
_refine_ls_goodness_of_fit_all 1.233
_refine_ls_goodness_of_fit_obs 1.118
_refine_ls_matrix_type full
_refine_ls_number_parameters 145
_refine_ls_number_reflns 1795
_refine_ls_number_restraints 0
_refine_ls_restrained_S_all 2.532
_refine_ls_restrained_S_obs 1.118
_refine_ls_R_factor_all 0.0451
_refine_ls_R_factor_obs 0.0320
_refine_ls_shift/esd_max 0.001
_refine_ls_shift/esd_mean 0.000
_refine_ls_structure_factor_coef Fsqd
_refine_ls_weighting_details 'w=1/[\s^2^(Fo^2^)+(0.0437P)^2^+7.1467P] where P=(Fo^2^+2Fc^2^)/3'
_refine_ls_weighting_scheme calc
_refine_ls_wR_factor_all 0.1892
_refine_ls_wR_factor_obs 0.0777
_reflns_number_observed 1551
_reflns_number_total 1810
_reflns_observed_criterion >2sigma(I)
_cod_data_source_file a909753h.txt
_cod_data_source_block Cs2AlP3O10
_cod_depositor_comments
;
The following automatic conversions were performed:

'_refine_ls_weighting_scheme' value 'calc
w=1/[\s^2^(Fo^2^)+(0.0437P)^2^+7.1467P] where P=(Fo^2^+2Fc^2^)/3' was
changed to 'calc'. New tag '_refine_ls_weighting_details' was
created. The value of the new tag was set to
'w=1/[\s^2^(Fo^2^)+(0.0437P)^2^+7.1467P] where P=(Fo^2^+2Fc^2^)/3'.

Automatic conversion script
Id: cif_fix_values 3143 2015-03-26 13:38:13Z robertas 
;
_cod_database_code 7009287

loop_
_symmetry_equiv_pos_as_xyz
'x, y, z'
'-x+1/2, y+1/2, -z'
'-x, -y, -z'
'x-1/2, -y-1/2, z'

loop_
_atom_site_aniso_label
_atom_site_aniso_U_11
_atom_site_aniso_U_22
_atom_site_aniso_U_33
_atom_site_aniso_U_23
_atom_site_aniso_U_13
_atom_site_aniso_U_12
Cs1 0.0248(3) 0.0236(3) 0.0196(3) -0.0007(2) 0.0042(2) 0.0002(2)
Cs2 0.0187(3) 0.0187(3) 0.0239(3) 0.0006(2) -0.0012(2) 0.0006(2)
P1 0.0096(8) 0.0092(9) 0.0131(10) 0.0014(7) 0.0008(7) -0.0004(7)
P2 0.0149(9) 0.0125(9) 0.0087(9) -0.0027(7) -0.0001(7) 0.0002(7)
P3 0.0121(8) 0.0109(9) 0.0113(9) -0.0014(7) -0.0006(7) 0.0024(7)
Al1 0.0096(10) 0.0092(10) 0.0100(11) 0.0006(8) 0.0004(8) 0.0011(8)
O2 0.011(2) 0.013(2) 0.010(3) -0.001(2) -0.004(2) 0.004(2)
O10 0.014(3) 0.013(3) 0.024(3) 0.005(2) -0.002(2) -0.001(2)
O5 0.021(3) 0.010(3) 0.022(3) -0.003(2) 0.011(2) 0.001(2)
O9 0.016(3) 0.014(3) 0.013(3) -0.003(2) 0.003(2) -0.001(2)
O4 0.017(3) 0.017(3) 0.016(3) -0.004(2) -0.001(2) 0.006(2)
O3 0.014(3) 0.011(3) 0.021(3) 0.004(2) -0.001(2) -0.003(2)
O1 0.012(2) 0.018(3) 0.013(3) 0.005(2) -0.001(2) -0.002(2)
O6 0.014(2) 0.013(3) 0.009(3) -0.003(2) -0.001(2) -0.001(2)
O7 0.029(3) 0.014(3) 0.027(3) -0.009(2) 0.004(3) 0.005(2)
O8 0.027(3) 0.027(3) 0.016(3) -0.006(3) -0.003(2) 0.005(3)

loop_
_atom_site_label
_atom_site_type_symbol
_atom_site_fract_x
_atom_site_fract_y
_atom_site_fract_z
_atom_site_U_iso_or_equiv
_atom_site_thermal_displace_type
_atom_site_occupancy
_atom_site_calc_flag
_atom_site_refinement_flags
_atom_site_disorder_group
Cs1 Cs 0.75857(5) 0.10640(6) 0.45851(4) 0.0225(2) Uani 1 d . .
Cs2 Cs 1.00557(5) 0.12267(5) 0.14611(4) 0.0206(2) Uani 1 d . .
P1 P 0.6781(2) 0.0838(2) -0.0479(2) 0.0106(4) Uani 1 d . .
P2 P 0.4226(2) 0.0298(2) 0.2598(2) 0.0121(4) Uani 1 d . .
P3 P 1.0661(2) 0.2107(2) 0.6946(2) 0.0115(4) Uani 1 d . .
Al1 Al 0.6458(2) -0.1485(2) 0.1479(2) 0.0096(4) Uani 1 d . .
O2 O 0.5314(5) 0.1528(6) -0.0561(4) 0.0117(10) Uani 1 d . .
O10 O 0.8168(5) -0.1335(6) 0.2334(5) 0.0171(12) Uani 1 d . .
O5 O 0.6216(5) 0.1170(6) 0.6820(5) 0.0174(12) Uani 1 d . .
O9 O 0.9303(5) 0.2200(6) 0.7523(4) 0.0140(11) Uani 1 d . .
O4 O 0.6784(5) -0.0341(6) 0.8518(4) 0.0167(11) Uani 1 d . .
O3 O 0.7978(5) 0.1919(6) -0.0640(4) 0.0158(11) Uani 1 d . .
O1 O 0.7178(5) -0.0071(6) 0.0521(4) 0.0143(11) Uani 1 d . .
O6 O 0.5731(5) 0.0161(6) 0.2291(4) 0.0119(10) Uani 1 d . .
O7 O 0.3891(6) 0.1601(6) 0.3256(5) 0.0232(13) Uani 1 d . .
O8 O 1.0486(6) 0.1536(7) 0.5815(5) 0.0236(13) Uani 1 d . .

loop_
_atom_type_symbol
_atom_type_description
_atom_type_scat_dispersion_real
_atom_type_scat_dispersion_imag
_atom_type_scat_source
Cs Cs -0.6440 2.1190 'International Tables Vol C Tables 4.2.6.8 and 6.1.1.4'
Al Al 0.0645 0.0514 'International Tables Vol C Tables 4.2.6.8 and 6.1.1.4'
P P 0.1023 0.0942 'International Tables Vol C Tables 4.2.6.8 and 6.1.1.4'
O O 0.0080 0.0060 'International Tables Vol C Tables 4.2.6.8 and 6.1.1.4'

loop_
_geom_angle_atom_site_label_1
_geom_angle_atom_site_label_2
_geom_angle_atom_site_label_3
_geom_angle
_geom_angle_site_symmetry_1
_geom_angle_site_symmetry_3
_geom_angle_publ_flag
O7 Cs1 O8 100.2(2) 4_665 3_756 ?
O7 Cs1 O8 77.1(2) 4_665 . ?
O8 Cs1 O8 70.3(2) 3_756 . ?
O7 Cs1 O5 132.5(2) 4_665 . ?
O8 Cs1 O5 117.57(15) 3_756 . ?
O8 Cs1 O5 88.9(2) . . ?
O7 Cs1 O6 85.51(15) 4_665 . ?
O8 Cs1 O6 87.26(14) 3_756 . ?
O8 Cs1 O6 148.28(14) . . ?
O5 Cs1 O6 121.90(13) . . ?
O7 Cs1 O8 94.3(2) 4_665 4_565 ?
O8 Cs1 O8 161.97(10) 3_756 4_565 ?
O8 Cs1 O8 103.03(13) . 4_565 ?
O5 Cs1 O8 44.57(13) . 4_565 ?
O6 Cs1 O8 104.61(13) . 4_565 ?
O7 Cs1 O10 84.75(15) 4_665 . ?
O8 Cs1 O10 43.60(13) 3_756 . ?
O8 Cs1 O10 106.06(14) . . ?
O5 Cs1 O10 142.58(13) . . ?
O6 Cs1 O10 45.29(12) . . ?
O8 Cs1 O10 149.90(13) 4_565 . ?
O7 Cs1 O7 94.71(13) 4_665 . ?
O8 Cs1 O7 125.24(14) 3_756 . ?
O8 Cs1 O7 164.00(14) . . ?
O5 Cs1 O7 86.55(14) . . ?
O6 Cs1 O7 41.66(12) . . ?
O8 Cs1 O7 63.44(13) 4_565 . ?
O10 Cs1 O7 86.60(12) . . ?
O7 Cs1 P3 92.51(12) 4_665 3_756 ?
O8 Cs1 P3 20.45(11) 3_756 3_756 ?
O8 Cs1 P3 86.63(11) . 3_756 ?
O5 Cs1 P3 132.28(10) . 3_756 ?
O6 Cs1 P3 67.62(9) . 3_756 ?
O8 Cs1 P3 169.20(10) 4_565 3_756 ?
O10 Cs1 P3 23.16(9) . 3_756 ?
O7 Cs1 P3 107.69(9) . 3_756 ?
O7 Cs1 P2 97.73(12) 4_665 . ?
O8 Cs1 P2 103.21(11) 3_756 . ?
O8 Cs1 P2 170.48(11) . . ?
O5 Cs1 P2 100.36(11) . . ?
O6 Cs1 P2 22.20(9) . . ?
O8 Cs1 P2 85.23(10) 4_565 . ?
O10 Cs1 P2 65.18(9) . . ?
O7 Cs1 P2 22.17(9) . . ?
P3 Cs1 P2 85.59(5) 3_756 . ?
O7 Cs1 P3 110.16(12) 4_665 4_565 ?
O8 Cs1 P3 140.20(12) 3_756 4_565 ?
O8 Cs1 P3 91.59(11) . 4_565 ?
O5 Cs1 P3 24.01(10) . 4_565 ?
O6 Cs1 P3 119.48(9) . 4_565 ?
O8 Cs1 P3 21.83(10) 4_565 4_565 ?
O10 Cs1 P3 159.32(9) . 4_565 ?
O7 Cs1 P3 78.18(9) . 4_565 ?
P3 Cs1 P3 156.28(5) 3_756 4_565 ?
P2 Cs1 P3 97.74(5) . 4_565 ?
O7 Cs1 O7 170.53(11) 4_665 3_656 ?
O8 Cs1 O7 83.52(14) 3_756 3_656 ?
O8 Cs1 O7 96.14(15) . 3_656 ?
O5 Cs1 O7 39.65(12) . 3_656 ?
O6 Cs1 O7 103.45(12) . 3_656 ?
O8 Cs1 O7 80.56(13) 4_565 3_656 ?
O10 Cs1 O7 103.67(12) . 3_656 ?
O7 Cs1 O7 90.15(13) . 3_656 ?
P3 Cs1 O7 93.74(9) 3_756 3_656 ?
P2 Cs1 O7 89.84(9) . 3_656 ?
P3 Cs1 O7 62.91(9) 4_565 3_656 ?
O4 Cs2 O1 136.30(14) 3_756 . ?
O4 Cs2 O10 112.30(14) 3_756 . ?
O1 Cs2 O10 49.20(13) . . ?
O4 Cs2 O3 126.07(14) 3_756 . ?
O1 Cs2 O3 46.13(13) . . ?
O10 Cs2 O3 95.33(14) . . ?
O4 Cs2 O7 122.63(14) 3_756 4_665 ?
O1 Cs2 O7 98.44(14) . 4_665 ?
O10 Cs2 O7 88.79(14) . 4_665 ?
O3 Cs2 O7 102.37(14) . 4_665 ?
O4 Cs2 O2 91.88(14) 3_756 4_665 ?
O1 Cs2 O2 94.15(13) . 4_665 ?
O10 Cs2 O2 143.24(13) . 4_665 ?
O3 Cs2 O2 48.09(12) . 4_665 ?
O7 Cs2 O2 101.34(14) 4_665 4_665 ?
O4 Cs2 O9 67.43(13) 3_756 3_756 ?
O1 Cs2 O9 85.10(13) . 3_756 ?
O10 Cs2 O9 44.90(12) . 3_756 ?
O3 Cs2 O9 124.17(13) . 3_756 ?
O7 Cs2 O9 111.57(13) 4_665 3_756 ?
O2 Cs2 O9 146.86(13) 4_665 3_756 ?
O4 Cs2 O6 95.07(13) 3_756 4_665 ?
O1 Cs2 O6 126.97(13) . 4_665 ?
O10 Cs2 O6 133.22(13) . 4_665 ?
O3 Cs2 O6 98.03(12) . 4_665 ?
O7 Cs2 O6 44.57(13) 4_665 4_665 ?
O2 Cs2 O6 67.10(12) 4_665 4_665 ?
O9 Cs2 O6 137.17(12) 3_756 4_665 ?
O4 Cs2 P2 118.13(10) 3_756 4_665 ?
O1 Cs2 P2 105.42(10) . 4_665 ?
O10 Cs2 P2 111.36(11) . 4_665 ?
O3 Cs2 P2 90.22(10) . 4_665 ?
O7 Cs2 P2 24.59(10) 4_665 4_665 ?
O2 Cs2 P2 77.34(10) 4_665 4_665 ?
O9 Cs2 P2 134.81(9) 3_756 4_665 ?
O6 Cs2 P2 24.76(9) 4_665 4_665 ?
O4 Cs2 O4 134.30(11) 3_756 2_656 ?
O1 Cs2 O4 85.35(13) . 2_656 ?
O10 Cs2 O4 110.25(13) . 2_656 ?
O3 Cs2 O4 64.20(13) . 2_656 ?
O7 Cs2 O4 42.85(13) 4_665 2_656 ?
O2 Cs2 O4 61.78(12) 4_665 2_656 ?
O9 Cs2 O4 150.48(12) 3_756 2_656 ?
O6 Cs2 O4 41.72(11) 4_665 2_656 ?
P2 Cs2 O4 26.06(9) 4_665 2_656 ?
O4 Cs2 O3 43.43(12) 3_756 3_755 ?
O1 Cs2 O3 93.10(13) . 3_755 ?
O10 Cs2 O3 80.53(13) . 3_755 ?
O3 Cs2 O3 103.11(11) . 3_755 ?
O7 Cs2 O3 153.14(13) 4_665 3_755 ?
O2 Cs2 O3 101.92(13) 4_665 3_755 ?
O9 Cs2 O3 45.23(12) 3_756 3_755 ?
O6 Cs2 O3 138.00(11) 4_665 3_755 ?
P2 Cs2 O3 161.49(9) 4_665 3_755 ?
O4 Cs2 O3 163.37(12) 2_656 3_755 ?
O4 Cs2 P3 90.27(11) 3_756 3_756 ?
O1 Cs2 P3 72.13(10) . 3_756 ?
O10 Cs2 P3 24.22(10) . 3_756 ?
O3 Cs2 P3 117.70(10) . 3_756 ?
O7 Cs2 P3 92.63(10) 4_665 3_756 ?
O2 Cs2 P3 161.82(9) 4_665 3_756 ?
O9 Cs2 P3 24.33(9) 3_756 3_756 ?
O6 Cs2 P3 130.66(9) 4_665 3_756 ?
P2 Cs2 P3 117.22(5) 4_665 3_756 ?
O4 Cs2 P3 126.67(9) 2_656 3_756 ?
O3 Cs2 P3 67.93(9) 3_755 3_756 ?
O1 P1 O2 116.3(3) . . ?
O1 P1 O3 108.8(3) . . ?
O2 P1 O3 114.4(3) . . ?
O1 P1 O4 104.2(3) . 1_554 ?
O2 P1 O4 106.2(3) . 1_554 ?
O3 P1 O4 105.8(3) . 1_554 ?
O1 P1 O6 121.9(2) . 3_655 ?
O2 P1 O6 57.1(2) . 3_655 ?
O3 P1 O6 126.8(2) . 3_655 ?
O4 P1 O6 49.2(2) 1_554 3_655 ?
O1 P1 O2 55.6(2) . 3_655 ?
O2 P1 O2 73.3(2) . 3_655 ?
O3 P1 O2 163.6(2) . 3_655 ?
O4 P1 O2 84.7(2) 1_554 3_655 ?
O6 P1 O2 69.66(13) 3_655 3_655 ?
O1 P1 O5 151.0(2) . 1_554 ?
O2 P1 O5 80.1(2) . 1_554 ?
O3 P1 O5 82.5(2) . 1_554 ?
O4 P1 O5 46.8(2) 1_554 1_554 ?
O6 P1 O5 45.12(13) 3_655 1_554 ?
O2 P1 O5 113.60(13) 3_655 1_554 ?
O1 P1 O10 159.6(2) . 2_655 ?
O2 P1 O10 73.3(2) . 2_655 ?
O3 P1 O10 51.8(2) . 2_655 ?
O4 P1 O10 89.1(2) 1_554 2_655 ?
O6 P1 O10 78.56(13) 3_655 2_655 ?
O2 P1 O10 142.76(14) 3_655 2_655 ?
O5 P1 O10 43.96(13) 1_554 2_655 ?
O1 P1 O6 38.5(2) . . ?
O2 P1 O6 79.2(2) . . ?
O3 P1 O6 119.3(2) . . ?
O4 P1 O6 127.5(2) 1_554 . ?
O6 P1 O6 110.52(11) 3_655 . ?
O2 P1 O6 45.96(12) 3_655 . ?
O5 P1 O6 154.80(13) 1_554 . ?
O10 P1 O6 139.45(13) 2_655 . ?
O1 P1 O9 155.1(2) . 4_564 ?
O2 P1 O9 40.1(2) . 4_564 ?
O3 P1 O9 92.3(2) . 4_564 ?
O4 P1 O9 81.6(2) 1_554 4_564 ?
O6 P1 O9 44.96(12) 3_655 4_564 ?
O2 P1 O9 101.82(13) 3_655 4_564 ?
O5 P1 O9 41.96(12) 1_554 4_564 ?
O10 P1 O9 40.95(12) 2_655 4_564 ?
O6 P1 O9 119.29(12) . 4_564 ?
O1 P1 Cs2 52.9(2) . . ?
O2 P1 Cs2 134.6(2) . . ?
O3 P1 Cs2 56.0(2) . . ?
O4 P1 Cs2 119.1(2) 1_554 . ?
O6 P1 Cs2 167.67(11) 3_655 . ?
O2 P1 Cs2 107.92(10) 3_655 . ?
O5 P1 Cs2 132.65(11) 1_554 . ?
O10 P1 Cs2 107.15(10) 2_655 . ?
O6 P1 Cs2 72.56(8) . . ?
O9 P1 Cs2 144.76(10) 4_564 . ?
O1 P1 O9 125.8(2) . 1_554 ?
O2 P1 O9 116.5(2) . 1_554 ?
O3 P1 O9 35.6(2) . 1_554 ?
O4 P1 O9 71.3(2) 1_554 1_554 ?
O6 P1 O9 96.29(13) 3_655 1_554 ?
O2 P1 O9 155.65(13) 3_655 1_554 ?
O5 P1 O9 51.53(12) 1_554 1_554 ?
O10 P1 O9 43.78(12) 2_655 1_554 ?
O6 P1 O9 153.17(12) . 1_554 ?
O9 P1 O9 79.06(10) 4_564 1_554 ?
Cs2 P1 O9 81.45(9) . 1_554 ?
O7 P2 O6 116.9(3) . . ?
O7 P2 O5 110.1(3) . 3_656 ?
O6 P2 O5 109.6(3) . 3_656 ?
O7 P2 O4 108.0(3) . 3_656 ?
O6 P2 O4 107.1(3) . 3_656 ?
O5 P2 O4 104.3(3) 3_656 3_656 ?
O7 P2 O2 158.4(3) . 3_655 ?
O6 P2 O2 63.2(2) . 3_655 ?
O5 P2 O2 88.8(2) 3_656 3_655 ?
O4 P2 O2 55.2(2) 3_656 3_655 ?
O7 P2 O9 148.6(3) . 2_646 ?
O6 P2 O9 58.9(2) . 2_646 ?
O5 P2 O9 53.6(2) 3_656 2_646 ?
O4 P2 O9 102.4(2) 3_656 2_646 ?
O2 P2 O9 52.06(14) 3_655 2_646 ?
O7 P2 Cs2 64.9(2) . 4_565 ?
O6 P2 Cs2 74.3(2) . 4_565 ?
O5 P2 Cs2 174.9(2) 3_656 4_565 ?
O4 P2 Cs2 77.1(2) 3_656 4_565 ?
O2 P2 Cs2 95.97(11) 3_655 4_565 ?
O9 P2 Cs2 131.12(11) 2_646 4_565 ?
O7 P2 O3 131.5(3) . 3_655 ?
O6 P2 O3 106.7(2) . 3_655 ?
O5 P2 O3 71.3(2) 3_656 3_655 ?
O4 P2 O3 35.3(2) 3_656 3_655 ?
O2 P2 O3 43.64(13) 3_655 3_655 ?
O9 P2 O3 73.03(13) 2_646 3_655 ?
Cs2 P2 O3 111.07(10) 4_565 3_655 ?
O7 P2 O10 138.2(3) . 4 ?
O6 P2 O10 98.7(2) . 4 ?
O5 P2 O10 32.1(2) 3_656 4 ?
O4 P2 O10 79.3(2) 3_656 4 ?
O2 P2 O10 57.71(13) 3_655 4 ?
O9 P2 O10 41.73(12) 2_646 4 ?
Cs2 P2 O10 151.95(10) 4_565 4 ?
O3 P2 O10 43.95(12) 3_655 4 ?
O7 P2 Cs1 73.5(2) . . ?
O6 P2 Cs1 55.7(2) . . ?
O5 P2 Cs1 95.6(2) 3_656 . ?
O4 P2 Cs1 157.7(2) 3_656 . ?
O2 P2 Cs1 116.33(10) 3_655 . ?
O9 P2 Cs1 81.24(10) 2_646 . ?
Cs2 P2 Cs1 83.92(4) 4_565 . ?
O3 P2 Cs1 154.15(10) 3_655 . ?
O10 P2 Cs1 115.04(9) 4 . ?
O7 P2 O8 115.3(3) . 2_646 ?
O6 P2 O8 91.5(2) . 2_646 ?
O5 P2 O8 19.2(2) 3_656 2_646 ?
O4 P2 O8 117.3(2) 3_656 2_646 ?
O2 P2 O8 86.00(14) 3_655 2_646 ?
O9 P2 O8 40.18(13) 2_646 2_646 ?
Cs2 P2 O8 162.71(10) 4_565 2_646 ?
O3 P2 O8 82.13(12) 3_655 2_646 ?
O10 P2 O8 38.34(12) 4 2_646 ?
Cs1 P2 O8 79.85(9) . 2_646 ?
O7 P2 O1 128.0(3) . . ?
O6 P2 O1 25.7(2) . . ?
O5 P2 O1 116.7(2) 3_656 . ?
O4 P2 O1 81.4(2) 3_656 . ?
O2 P2 O1 43.03(12) 3_655 . ?
O9 P2 O1 63.52(12) 2_646 . ?
Cs2 P2 O1 68.23(8) 4_565 . ?
O3 P2 O1 85.52(12) 3_655 . ?
O10 P2 O1 93.52(12) 4 . ?
Cs1 P2 O1 80.68(8) . . ?
O8 P2 O1 103.02(12) 2_646 . ?
O8 P3 O9 115.2(3) . . ?
O8 P3 O10 113.8(3) . 3_756 ?
O9 P3 O10 110.7(3) . 3_756 ?
O8 P3 O5 104.6(3) . 4_665 ?
O9 P3 O5 106.2(3) . 4_665 ?
O10 P3 O5 105.4(3) 3_756 4_665 ?
O8 P3 O6 123.7(3) . 2_656 ?
O9 P3 O6 55.8(2) . 2_656 ?
O10 P3 O6 121.0(2) 3_756 2_656 ?
O5 P3 O6 50.4(2) 4_665 2_656 ?
O8 P3 O2 167.9(3) . 4_666 ?
O9 P3 O2 53.1(2) . 4_666 ?
O10 P3 O2 76.1(2) 3_756 4_666 ?
O5 P3 O2 78.2(2) 4_665 4_666 ?
O6 P3 O2 49.09(12) 2_656 4_666 ?
O8 P3 O9 106.4(3) . 4_665 ?
O9 P3 O9 138.4(3) . 4_665 ?
O10 P3 O9 46.7(2) 3_756 4_665 ?
O5 P3 O9 62.5(2) 4_665 4_665 ?
O6 P3 O9 101.83(13) 2_656 4_665 ?
O2 P3 O9 85.40(13) 4_666 4_665 ?
O8 P3 O4 142.1(3) . 4_665 ?
O9 P3 O4 85.8(2) . 4_665 ?
O10 P3 O4 84.0(2) 3_756 4_665 ?
O5 P3 O4 37.6(2) 4_665 4_665 ?
O6 P3 O4 42.42(12) 2_656 4_665 ?
O2 P3 O4 42.18(12) 4_666 4_665 ?
O9 P3 O4 60.62(12) 4_665 4_665 ?
O8 P3 O3 149.5(3) . 4_666 ?
O9 P3 O3 94.6(2) . 4_666 ?
O10 P3 O3 44.1(2) 3_756 4_666 ?
O5 P3 O3 71.1(2) 4_665 4_666 ?
O6 P3 O3 77.78(12) 2_656 4_666 ?
O2 P3 O3 42.56(12) 4_666 4_666 ?
O9 P3 O3 44.06(12) 4_665 4_666 ?
O4 P3 O3 40.54(11) 4_665 4_666 ?
O8 P3 Cs2 101.7(3) . 3_756 ?
O9 P3 Cs2 66.2(2) . 3_756 ?
O10 P3 Cs2 58.3(2) 3_756 3_756 ?
O5 P3 Cs2 153.2(2) 4_665 3_756 ?
O6 P3 Cs2 116.54(11) 2_656 3_756 ?
O2 P3 Cs2 77.20(10) 4_666 3_756 ?
O9 P3 Cs2 105.05(10) 4_665 3_756 ?
O4 P3 Cs2 115.87(10) 4_665 3_756 ?
O3 P3 Cs2 83.68(10) 4_666 3_756 ?
O8 P3 Cs1 45.9(2) . 3_756 ?
O9 P3 Cs1 132.8(2) . 3_756 ?
O10 P3 Cs1 67.9(2) 3_756 3_756 ?
O5 P3 Cs1 119.9(2) 4_665 3_756 ?
O6 P3 Cs1 166.85(11) 2_656 3_756 ?
O2 P3 Cs1 142.80(10) 4_666 3_756 ?
O9 P3 Cs1 77.18(9) 4_665 3_756 ?
O4 P3 Cs1 137.70(10) 4_665 3_756 ?
O3 P3 Cs1 108.80(9) 4_666 3_756 ?
Cs2 P3 Cs1 76.03(4) 3_756 3_756 ?
O8 P3 Cs1 58.2(2) . 4_665 ?
O9 P3 Cs1 141.8(2) . 4_665 ?
O10 P3 Cs1 105.3(2) 3_756 4_665 ?
O5 P3 Cs1 50.4(2) 4_665 4_665 ?
O6 P3 Cs1 94.60(10) 2_656 4_665 ?
O2 P3 Cs1 127.63(10) 4_666 4_665 ?
O9 P3 Cs1 64.26(9) 4_665 4_665 ?
O4 P3 Cs1 85.47(9) 4_665 4_665 ?
O3 P3 Cs1 102.52(10) 4_666 4_665 ?
Cs2 P3 Cs1 148.81(5) 3_756 4_665 ?
Cs1 P3 Cs1 73.03(4) 3_756 4_665 ?
O10 Al1 O3 95.3(2) . 2_645 ?
O10 Al1 O9 92.2(2) . 2_646 ?
O3 Al1 O9 90.8(2) 2_645 2_646 ?
O10 Al1 O1 87.8(2) . . ?
O3 Al1 O1 92.5(2) 2_645 . ?
O9 Al1 O1 176.7(3) 2_646 . ?
O10 Al1 O2 176.8(2) . 3_655 ?
O3 Al1 O2 86.3(2) 2_645 3_655 ?
O9 Al1 O2 90.5(2) 2_646 3_655 ?
O1 Al1 O2 89.4(2) . 3_655 ?
O10 Al1 O6 89.0(2) . . ?
O3 Al1 O6 175.7(2) 2_645 . ?
O9 Al1 O6 88.8(2) 2_646 . ?
O1 Al1 O6 87.9(2) . . ?
O2 Al1 O6 89.4(2) 3_655 . ?
O10 Al1 O5 107.5(2) . 3_656 ?
O3 Al1 O5 131.2(2) 2_645 3_656 ?
O9 Al1 O5 46.9(2) 2_646 3_656 ?
O1 Al1 O5 130.0(2) . 3_656 ?
O2 Al1 O5 73.3(2) 3_655 3_656 ?
O6 Al1 O5 46.7(2) . 3_656 ?
O10 Al1 O4 133.5(2) . 3_656 ?
O3 Al1 O4 131.0(2) 2_645 3_656 ?
O9 Al1 O4 85.1(2) 2_646 3_656 ?
O1 Al1 O4 92.4(2) . 3_656 ?
O2 Al1 O4 45.0(2) 3_655 3_656 ?
O6 Al1 O4 44.7(2) . 3_656 ?
O5 Al1 O4 42.70(13) 3_656 3_656 ?
O10 Al1 O5 41.8(2) . 2_646 ?
O3 Al1 O5 71.2(2) 2_645 2_646 ?
O9 Al1 O5 60.0(2) 2_646 2_646 ?
O1 Al1 O5 121.6(2) . 2_646 ?
O2 Al1 O5 141.4(2) 3_655 2_646 ?
O6 Al1 O5 112.2(2) . 2_646 ?
O5 Al1 O5 98.07(15) 3_656 2_646 ?
O4 Al1 O5 140.74(14) 3_656 2_646 ?
O10 Al1 O2 61.3(2) . 2_645 ?
O3 Al1 O2 36.8(2) 2_645 2_645 ?
O9 Al1 O2 104.7(2) 2_646 2_645 ?
O1 Al1 O2 78.2(2) . 2_645 ?
O2 Al1 O2 119.6(2) 3_655 2_645 ?
O6 Al1 O2 147.3(2) . 2_645 ?
O5 Al1 O2 150.98(13) 3_656 2_645 ?
O4 Al1 O2 162.75(13) 3_656 2_645 ?
O5 Al1 O2 54.99(12) 2_646 2_645 ?
O10 Al1 O2 120.4(2) . . ?
O3 Al1 O2 105.5(2) 2_645 . ?
O9 Al1 O2 140.9(2) 2_646 . ?
O1 Al1 O2 37.4(2) . . ?
O2 Al1 O2 56.4(2) 3_655 . ?
O6 Al1 O2 72.4(2) . . ?
O5 Al1 O2 99.23(13) 3_656 . ?
O4 Al1 O2 57.27(12) 3_656 . ?
O5 Al1 O2 158.92(12) 2_646 . ?
O2 Al1 O2 109.51(8) 2_645 . ?
O10 Al1 O4 112.5(2) . 1_554 ?
O3 Al1 O4 68.6(2) 2_645 1_554 ?
O9 Al1 O4 148.5(2) 2_646 1_554 ?
O1 Al1 O4 33.5(2) . 1_554 ?
O2 Al1 O4 65.6(2) 3_655 1_554 ?
O6 Al1 O4 110.0(2) . 1_554 ?
O5 Al1 O4 133.03(14) 3_656 1_554 ?
O4 Al1 O4 90.86(13) 3_656 1_554 ?
O5 Al1 O4 128.22(13) 2_646 1_554 ?
O2 Al1 O4 73.30(11) 2_645 1_554 ?
O2 Al1 O4 38.58(11) . 1_554 ?
P1 O2 Al1 140.4(3) . 3_655 ?
P1 O2 O4 38.4(2) . 1_554 ?
Al1 O2 O4 101.9(2) 3_655 1_554 ?
P1 O2 O3 32.9(2) . . ?
Al1 O2 O3 141.9(3) 3_655 . ?
O4 O2 O3 59.5(2) 1_554 . ?
P1 O2 O1 31.7(2) . . ?
Al1 O2 O1 144.3(3) 3_655 . ?
O4 O2 O1 58.2(2) 1_554 . ?
O3 O2 O1 57.4(2) . . ?
P1 O2 O3 171.7(3) . 4_565 ?
Al1 O2 O3 45.9(2) 3_655 4_565 ?
O4 O2 O3 147.3(3) 1_554 4_565 ?
O3 O2 O3 139.3(2) . 4_565 ?
O1 O2 O3 149.8(3) . 4_565 ?
P1 O2 O1 126.2(3) . 3_655 ?
Al1 O2 O1 44.8(2) 3_655 3_655 ?
O4 O2 O1 101.3(2) 1_554 3_655 ?
O3 O2 O1 158.7(3) . 3_655 ?
O1 O2 O1 106.1(2) . 3_655 ?
O3 O2 O1 61.8(2) 4_565 3_655 ?
P1 O2 O9 118.9(3) . 4_564 ?
Al1 O2 O9 44.1(2) 3_655 4_564 ?
O4 O2 O9 93.5(2) 1_554 4_564 ?
O3 O2 O9 100.6(2) . 4_564 ?
O1 O2 O9 149.7(3) . 4_564 ?
O3 O2 O9 60.5(2) 4_565 4_564 ?
O1 O2 O9 88.8(2) 3_655 4_564 ?
P1 O2 O6 95.1(3) . 3_655 ?
Al1 O2 O6 45.5(2) 3_655 3_655 ?
O4 O2 O6 56.7(2) 1_554 3_655 ?
O3 O2 O6 109.9(2) . 3_655 ?
O1 O2 O6 106.0(2) . 3_655 ?
O3 O2 O6 91.3(2) 4_565 3_655 ?
O1 O2 O6 58.9(2) 3_655 3_655 ?
O9 O2 O6 59.0(2) 4_564 3_655 ?
P1 O2 P2 68.9(2) . 3_655 ?
Al1 O2 P2 71.9(2) 3_655 3_655 ?
O4 O2 P2 31.53(13) 1_554 3_655 ?
O3 O2 P2 80.5(2) . 3_655 ?
O1 O2 P2 88.9(2) . 3_655 ?
O3 O2 P2 116.0(2) 4_565 3_655 ?
O1 O2 P2 86.4(2) 3_655 3_655 ?
O9 O2 P2 65.4(2) 4_564 3_655 ?
O6 O2 P2 29.46(12) 3_655 3_655 ?
P1 O2 O2 79.4(2) . 3_655 ?
Al1 O2 O2 93.0(2) 3_655 3_655 ?
O4 O2 O2 75.0(2) 1_554 3_655 ?
O3 O2 O2 111.1(3) . 3_655 ?
O1 O2 O2 55.1(2) . 3_655 ?
O3 O2 O2 107.2(3) 4_565 3_655 ?
O1 O2 O2 51.0(2) 3_655 3_655 ?
O9 O2 O2 132.9(3) 4_564 3_655 ?
O6 O2 O2 77.5(2) 3_655 3_655 ?
P2 O2 O2 86.0(2) 3_655 3_655 ?
P1 O2 Cs2 109.6(2) . 4_565 ?
Al1 O2 Cs2 110.0(2) 3_655 4_565 ?
O4 O2 Cs2 148.0(2) 1_554 4_565 ?
O3 O2 Cs2 94.7(2) . 4_565 ?
O1 O2 Cs2 92.8(2) . 4_565 ?
O3 O2 Cs2 64.7(2) 4_565 4_565 ?
O1 O2 Cs2 99.7(2) 3_655 4_565 ?
O9 O2 Cs2 110.9(2) 4_564 4_565 ?
O6 O2 Cs2 154.5(2) 3_655 4_565 ?
P2 O2 Cs2 172.9(2) 3_655 4_565 ?
O2 O2 Cs2 100.6(2) 3_655 4_565 ?
P3 O10 Al1 148.0(3) 3_756 . ?
P3 O10 O9 34.6(2) 3_756 3_756 ?
Al1 O10 O9 142.8(3) . 3_756 ?
P3 O10 O8 32.5(2) 3_756 3_756 ?
Al1 O10 O8 148.8(3) . 3_756 ?
O9 O10 O8 60.6(2) 3_756 3_756 ?
P3 O10 O5 39.1(2) 3_756 2_646 ?
Al1 O10 O5 109.0(3) . 2_646 ?
O9 O10 O5 60.6(2) 3_756 2_646 ?
O8 O10 O5 58.9(2) 3_756 2_646 ?
P3 O10 O1 152.4(3) 3_756 . ?
Al1 O10 O1 46.9(2) . . ?
O9 O10 O1 117.9(3) 3_756 . ?
O8 O10 O1 157.2(3) 3_756 . ?
O5 O10 O1 142.7(3) 2_646 . ?
P3 O10 O6 145.6(3) 3_756 . ?
Al1 O10 O6 46.9(2) . . ?
O9 O10 O6 167.4(3) 3_756 . ?
O8 O10 O6 115.0(3) 3_756 . ?
O5 O10 O6 128.9(3) 2_646 . ?
O1 O10 O6 60.9(2) . . ?
P3 O10 O9 109.0(3) 3_756 2_646 ?
Al1 O10 O9 44.4(2) . 2_646 ?
O9 O10 O9 131.8(2) 3_756 2_646 ?
O8 O10 O9 106.2(3) 3_756 2_646 ?
O5 O10 O9 72.9(2) 2_646 2_646 ?
O1 O10 O9 91.2(2) . 2_646 ?
O6 O10 O9 60.1(2) . 2_646 ?
P3 O10 O3 113.2(3) 3_756 2_645 ?
Al1 O10 O3 42.6(2) . 2_645 ?
O9 O10 O3 100.7(2) 3_756 2_645 ?
O8 O10 O3 140.9(3) 3_756 2_645 ?
O5 O10 O3 82.0(2) 2_646 2_645 ?
O1 O10 O3 61.1(2) . 2_645 ?
O6 O10 O3 89.6(2) . 2_645 ?
O9 O10 O3 58.9(2) 2_646 2_645 ?
P3 O10 Cs2 97.5(2) 3_756 . ?
Al1 O10 Cs2 110.5(2) . . ?
O9 O10 Cs2 72.0(2) 3_756 . ?
O8 O10 Cs2 95.9(2) 3_756 . ?
O5 O10 Cs2 132.5(2) 2_646 . ?
O1 O10 Cs2 64.0(2) . . ?
O6 O10 Cs2 97.6(2) . . ?
O9 O10 Cs2 153.5(2) 2_646 . ?
O3 O10 Cs2 111.0(2) 2_645 . ?
P3 O10 O2 77.4(2) 3_756 2_645 ?
Al1 O10 O2 89.4(2) . 2_645 ?
O9 O10 O2 53.4(2) 3_756 2_645 ?
O8 O10 O2 109.7(2) 3_756 2_645 ?
O5 O10 O2 69.8(2) 2_646 2_645 ?
O1 O10 O2 80.7(2) . 2_645 ?
O6 O10 O2 134.5(2) . 2_645 ?
O9 O10 O2 100.4(2) 2_646 2_645 ?
O3 O10 O2 48.5(2) 2_645 2_645 ?
Cs2 O10 O2 85.2(2) . 2_645 ?
P3 O10 P1 89.7(2) 3_756 2_645 ?
Al1 O10 P1 68.3(2) . 2_645 ?
O9 O10 P1 75.3(2) 3_756 2_645 ?
O8 O10 P1 120.9(2) 3_756 2_645 ?
O5 O10 P1 66.0(2) 2_646 2_645 ?
O1 O10 P1 77.5(2) . 2_645 ?
O6 O10 P1 115.2(2) . 2_645 ?
O9 O10 P1 74.9(2) 2_646 2_645 ?
O3 O10 P1 25.64(12) 2_645 2_645 ?
Cs2 O10 P1 106.3(2) . 2_645 ?
O2 O10 P1 25.87(10) 2_645 2_645 ?
P2 O5 P3 130.5(3) 3_656 4_565 ?
P2 O5 O8 148.7(3) 3_656 4_565 ?
P3 O5 O8 35.2(2) 4_565 4_565 ?
P2 O5 O7 33.6(2) 3_656 3_656 ?
P3 O5 O7 158.6(3) 4_565 3_656 ?
O8 O5 O7 143.8(3) 4_565 3_656 ?
P2 O5 O4 38.2(2) 3_656 . ?
P3 O5 O4 118.7(3) 4_565 . ?
O8 O5 O4 153.9(3) 4_565 . ?
O7 O5 O4 59.6(2) 3_656 . ?
P2 O5 O6 34.2(2) 3_656 3_656 ?
P3 O5 O6 99.2(3) 4_565 3_656 ?
O8 O5 O6 115.6(3) 4_565 3_656 ?
O7 O5 O6 60.8(2) 3_656 3_656 ?
O4 O5 O6 59.6(2) . 3_656 ?
P2 O5 O10 128.5(3) 3_656 2_656 ?
P3 O5 O10 35.5(2) 4_565 2_656 ?
O8 O5 O10 60.3(2) 4_565 2_656 ?
O7 O5 O10 155.9(3) 3_656 2_656 ?
O4 O5 O10 96.8(3) . 2_656 ?
O6 O5 O10 113.4(3) 3_656 2_656 ?
P2 O5 O9 96.3(3) 3_656 4_565 ?
P3 O5 O9 35.1(2) 4_565 4_565 ?
O8 O5 O9 60.6(2) 4_565 4_565 ?
O7 O5 O9 124.4(3) 3_656 4_565 ?
O4 O5 O9 98.1(2) . 4_565 ?
O6 O5 O9 64.1(2) 3_656 4_565 ?
O10 O5 O9 59.2(2) 2_656 4_565 ?
P2 O5 O9 113.8(3) 3_656 . ?
P3 O5 O9 89.4(2) 4_565 . ?
O8 O5 O9 95.9(2) 4_565 . ?
O7 O5 O9 110.1(2) 3_656 . ?
O4 O5 O9 78.7(2) . . ?
O6 O5 O9 136.3(3) 3_656 . ?
O10 O5 O9 56.1(2) 2_656 . ?
O9 O5 O9 114.1(2) 4_565 . ?
P2 O5 Cs1 121.0(3) 3_656 . ?
P3 O5 Cs1 105.6(2) 4_565 . ?
O8 O5 Cs1 73.0(2) 4_565 . ?
O7 O5 Cs1 87.4(2) 3_656 . ?
O4 O5 Cs1 129.5(2) . . ?
O6 O5 Cs1 137.3(2) 3_656 . ?
O10 O5 Cs1 106.8(2) 2_656 . ?
O9 O5 Cs1 132.4(2) 4_565 . ?
O9 O5 Cs1 78.8(2) . . ?
P2 O5 P1 59.9(2) 3_656 1_556 ?
P3 O5 P1 91.0(2) 4_565 1_556 ?
O8 O5 P1 125.8(2) 4_565 1_556 ?
O7 O5 P1 87.1(2) 3_656 1_556 ?
O4 O5 P1 28.21(14) . 1_556 ?
O6 O5 P1 65.6(2) 3_656 1_556 ?
O10 O5 P1 70.1(2) 2_656 1_556 ?
O9 O5 P1 76.8(2) 4_565 1_556 ?
O9 O5 P1 71.5(2) . 1_556 ?
Cs1 O5 P1 145.8(2) . 1_556 ?
P2 O5 O2 63.6(2) 3_656 1_556 ?
P3 O5 O2 73.5(2) 4_565 1_556 ?
O8 O5 O2 108.0(2) 4_565 1_556 ?
O7 O5 O2 96.8(2) 3_656 1_556 ?
O4 O5 O2 47.3(2) . 1_556 ?
O6 O5 O2 52.2(2) 3_656 1_556 ?
O10 O5 O2 66.1(2) 2_656 1_556 ?
O9 O5 O2 51.9(2) 4_565 1_556 ?
O9 O5 O2 90.7(2) . 1_556 ?
Cs1 O5 O2 169.5(2) . 1_556 ?
P1 O5 O2 25.92(9) 1_556 1_556 ?
P3 O9 Al1 135.9(3) . 2_656 ?
P3 O9 O10 34.7(2) . 3_756 ?
Al1 O9 O10 124.2(3) 2_656 3_756 ?
P3 O9 O8 31.9(2) . . ?
Al1 O9 O8 154.7(3) 2_656 . ?
O10 O9 O8 59.9(2) 3_756 . ?
P3 O9 O5 38.7(2) . 4_665 ?
Al1 O9 O5 100.1(3) 2_656 4_665 ?
O10 O9 O5 60.2(2) 3_756 4_665 ?
O8 O9 O5 58.6(2) . 4_665 ?
P3 O9 O3 149.2(3) . 1_556 ?
Al1 O9 O3 44.4(2) 2_656 1_556 ?
O10 O9 O3 114.9(3) 3_756 1_556 ?
O8 O9 O3 160.8(3) . 1_556 ?
O5 O9 O3 137.5(3) 4_665 1_556 ?
P3 O9 O6 96.4(3) . 2_656 ?
Al1 O9 O6 46.5(2) 2_656 2_656 ?
O10 O9 O6 108.8(2) 3_756 2_656 ?
O8 O9 O6 108.4(2) . 2_656 ?
O5 O9 O6 57.6(2) 4_665 2_656 ?
O3 O9 O6 90.8(2) 1_556 2_656 ?
P3 O9 O10 145.6(3) . 2_656 ?
Al1 O9 O10 43.3(2) 2_656 2_656 ?
O10 O9 O10 166.4(3) 3_756 2_656 ?
O8 O9 O10 127.9(3) . 2_656 ?
O5 O9 O10 112.4(3) 4_665 2_656 ?
O3 O9 O10 61.6(2) 1_556 2_656 ?
O6 O9 O10 59.3(2) 2_656 2_656 ?
P3 O9 O2 100.3(3) . 4_666 ?
Al1 O9 O2 45.4(2) 2_656 4_666 ?
O10 O9 O2 79.0(2) 3_756 4_666 ?
O8 O9 O2 132.1(3) . 4_666 ?
O5 O9 O2 80.9(2) 4_665 4_666 ?
O3 O9 O2 57.8(2) 1_556 4_666 ?
O6 O9 O2 60.7(2) 2_656 4_666 ?
O10 O9 O2 88.7(2) 2_656 4_666 ?
P3 O9 O5 131.5(3) . . ?
Al1 O9 O5 88.3(2) 2_656 . ?
O10 O9 O5 142.3(2) 3_756 . ?
O8 O9 O5 99.7(2) . . ?
O5 O9 O5 139.1(3) 4_665 . ?
O3 O9 O5 73.3(2) 1_556 . ?
O6 O9 O5 107.7(2) 2_656 . ?
O10 O9 O5 51.0(2) 2_656 . ?
O2 O9 O5 128.2(2) 4_666 . ?
P3 O9 P2 68.4(2) . 2_656 ?
Al1 O9 P2 70.3(2) 2_656 2_656 ?
O10 O9 P2 81.8(2) 3_756 2_656 ?
O8 O9 P2 86.8(2) . 2_656 ?
O5 O9 P2 30.06(14) 4_665 2_656 ?
O3 O9 P2 111.4(2) 1_556 2_656 ?
O6 O9 P2 28.69(12) 2_656 2_656 ?
O10 O9 P2 87.4(2) 2_656 2_656 ?
O2 O9 P2 62.5(2) 4_666 2_656 ?
O5 O9 P2 131.5(2) . 2_656 ?
P3 O9 Cs2 89.4(2) . 3_756 ?
Al1 O9 Cs2 113.8(2) 2_656 3_756 ?
O10 O9 Cs2 63.1(2) 3_756 3_756 ?
O8 O9 Cs2 90.6(2) . 3_756 ?
O5 O9 Cs2 123.2(2) 4_665 3_756 ?
O3 O9 Cs2 71.6(2) 1_556 3_756 ?
O6 O9 Cs2 152.4(2) 2_656 3_756 ?
O10 O9 Cs2 123.7(2) 2_656 3_756 ?
O2 O9 Cs2 91.7(2) 4_666 3_756 ?
O5 O9 Cs2 87.8(2) . 3_756 ?
P2 O9 Cs2 140.4(2) 2_656 3_756 ?
P2 O4 P1 126.3(3) 3_656 1_556 ?
P2 O4 O1 151.4(3) 3_656 1_556 ?
P1 O4 O1 36.0(2) 1_556 1_556 ?
P2 O4 O7 34.3(2) 3_656 3_656 ?
P1 O4 O7 160.5(3) 1_556 3_656 ?
O1 O4 O7 157.2(3) 1_556 3_656 ?
P2 O4 O6 35.1(2) 3_656 3_656 ?
P1 O4 O6 101.3(3) 1_556 3_656 ?
O1 O4 O6 116.6(3) 1_556 3_656 ?
O7 O4 O6 61.2(2) 3_656 3_656 ?
P2 O4 O3 123.1(3) 3_656 1_556 ?
P1 O4 O3 35.6(2) 1_556 1_556 ?
O1 O4 O3 59.0(2) 1_556 1_556 ?
O7 O4 O3 143.4(3) 3_656 1_556 ?
O6 O4 O3 119.2(3) 3_656 1_556 ?
P2 O4 O5 37.5(2) 3_656 . ?
P1 O4 O5 105.0(3) 1_556 . ?
O1 O4 O5 141.0(3) 1_556 . ?
O7 O4 O5 60.1(2) 3_656 . ?
O6 O4 O5 60.4(2) 3_656 . ?
O3 O4 O5 87.5(2) 1_556 . ?
P2 O4 O2 93.3(3) 3_656 1_556 ?
P1 O4 O2 35.3(2) 1_556 1_556 ?
O1 O4 O2 61.8(2) 1_556 1_556 ?
O7 O4 O2 126.1(3) 3_656 1_556 ?
O6 O4 O2 66.0(2) 3_656 1_556 ?
O3 O4 O2 60.9(2) 1_556 1_556 ?
O5 O4 O2 85.5(2) . 1_556 ?
P2 O4 Cs2 121.2(3) 3_656 3_756 ?
P1 O4 Cs2 103.1(2) 1_556 3_756 ?
O1 O4 Cs2 87.4(2) 1_556 3_756 ?
O7 O4 Cs2 93.7(2) 3_656 3_756 ?
O6 O4 Cs2 154.8(2) 3_656 3_756 ?
O3 O4 Cs2 78.9(2) 1_556 3_756 ?
O5 O4 Cs2 106.6(2) . 3_756 ?
O2 O4 Cs2 137.8(2) 1_556 3_756 ?
P2 O4 Al1 61.9(2) 3_656 3_656 ?
P1 O4 Al1 68.3(2) 1_556 3_656 ?
O1 O4 Al1 90.6(2) 1_556 3_656 ?
O7 O4 Al1 93.3(2) 3_656 3_656 ?
O6 O4 Al1 33.20(14) 3_656 3_656 ?
O3 O4 Al1 88.7(2) 1_556 3_656 ?
O5 O4 Al1 67.5(2) . 3_656 ?
O2 O4 Al1 33.01(13) 1_556 3_656 ?
Cs2 O4 Al1 166.7(2) 3_756 3_656 ?
P2 O4 O2 106.8(3) 3_656 3_656 ?
P1 O4 O2 67.7(2) 1_556 3_656 ?
O1 O4 O2 50.3(2) 1_556 3_656 ?
O7 O4 O2 111.7(2) 3_656 3_656 ?
O6 O4 O2 74.2(2) 3_656 3_656 ?
O3 O4 O2 102.5(2) 1_556 3_656 ?
O5 O4 O2 132.0(2) . 3_656 ?
O2 O4 O2 61.0(2) 1_556 3_656 ?
Cs2 O4 O2 121.4(2) 3_756 3_656 ?
Al1 O4 O2 65.94(13) 3_656 3_656 ?
P2 O4 Cs2 76.8(2) 3_656 2_646 ?
P1 O4 Cs2 122.2(3) 1_556 2_646 ?
O1 O4 Cs2 96.4(2) 1_556 2_646 ?
O7 O4 Cs2 61.3(2) 3_656 2_646 ?
O6 O4 Cs2 67.2(2) 3_656 2_646 ?
O3 O4 Cs2 155.3(2) 1_556 2_646 ?
O5 O4 Cs2 114.2(2) . 2_646 ?
O2 O4 Cs2 107.1(2) 1_556 2_646 ?
Cs2 O4 Cs2 104.26(14) 3_756 2_646 ?
Al1 O4 Cs2 89.04(13) 3_656 2_646 ?
O2 O4 Cs2 54.57(12) 3_656 2_646 ?
P1 O3 Al1 144.6(3) . 2_655 ?
P1 O3 O1 35.3(2) . . ?
Al1 O3 O1 176.8(3) 2_655 . ?
P1 O3 O4 38.6(2) . 1_554 ?
Al1 O3 O4 122.5(3) 2_655 1_554 ?
O1 O3 O4 59.6(2) . 1_554 ?
P1 O3 O2 32.8(2) . . ?
Al1 O3 O2 117.0(3) 2_655 . ?
O1 O3 O2 61.5(2) . . ?
O4 O3 O2 59.6(2) 1_554 . ?
P1 O3 O2 167.6(3) . 4_665 ?
Al1 O3 O2 47.8(2) 2_655 4_665 ?
O1 O3 O2 132.3(3) . 4_665 ?
O4 O3 O2 143.2(3) 1_554 4_665 ?
O2 O3 O2 155.0(2) . 4_665 ?
P1 O3 O9 125.1(3) . 1_554 ?
Al1 O3 O9 44.8(2) 2_655 1_554 ?
O1 O3 O9 138.3(3) . 1_554 ?
O4 O3 O9 87.5(2) 1_554 1_554 ?
O2 O3 O9 125.2(3) . 1_554 ?
O2 O3 O9 61.8(2) 4_665 1_554 ?
P1 O3 O1 126.2(3) . 2_655 ?
Al1 O3 O1 44.1(2) 2_655 2_655 ?
O1 O3 O1 132.7(2) . 2_655 ?
O4 O3 O1 143.9(3) 1_554 2_655 ?
O2 O3 O1 94.5(2) . 2_655 ?
O2 O3 O1 60.7(2) 4_665 2_655 ?
O9 O3 O1 89.0(2) 1_554 2_655 ?
P1 O3 O10 102.6(3) . 2_655 ?
Al1 O3 O10 42.0(2) 2_655 2_655 ?
O1 O3 O10 137.5(3) . 2_655 ?
O4 O3 O10 91.2(2) 1_554 2_655 ?
O2 O3 O10 77.5(2) . 2_655 ?
O2 O3 O10 89.8(2) 4_665 2_655 ?
O9 O3 O10 59.5(2) 1_554 2_655 ?
O1 O3 O10 56.7(2) 2_655 2_655 ?
P1 O3 Cs2 100.5(2) . . ?
Al1 O3 Cs2 114.5(2) 2_655 . ?
O1 O3 Cs2 65.3(2) . . ?
O4 O3 Cs2 113.6(2) 1_554 . ?
O2 O3 Cs2 119.1(2) . . ?
O2 O3 Cs2 67.2(2) 4_665 . ?
O9 O3 Cs2 113.8(2) 1_554 . ?
O1 O3 Cs2 100.7(2) 2_655 . ?
O10 O3 Cs2 154.6(2) 2_655 . ?
P1 O3 O5 71.8(2) . 1_554 ?
Al1 O3 O5 78.1(2) 2_655 1_554 ?
O1 O3 O5 103.4(2) . 1_554 ?
O4 O3 O5 46.3(2) 1_554 1_554 ?
O2 O3 O5 67.0(2) . 1_554 ?
O2 O3 O5 118.5(2) 4_665 1_554 ?
O9 O3 O5 59.0(2) 1_554 1_554 ?
O1 O3 O5 102.6(2) 2_655 1_554 ?
O10 O3 O5 46.1(2) 2_655 1_554 ?
Cs2 O3 O5 155.3(2) . 1_554 ?
P1 O3 Cs2 86.3(2) . 3_755 ?
Al1 O3 Cs2 106.1(2) 2_655 3_755 ?
O1 O3 Cs2 77.0(2) . 3_755 ?
O4 O3 Cs2 57.6(2) 1_554 3_755 ?
O2 O3 Cs2 115.9(2) . 3_755 ?
O2 O3 Cs2 88.9(2) 4_665 3_755 ?
O9 O3 Cs2 63.2(2) 1_554 3_755 ?
O1 O3 Cs2 146.8(2) 2_655 3_755 ?
O10 O3 Cs2 114.9(2) 2_655 3_755 ?
Cs2 O3 Cs2 76.89(11) . 3_755 ?
O5 O3 Cs2 79.21(14) 1_554 3_755 ?
P1 O1 Al1 142.9(3) . . ?
P1 O1 O3 35.9(2) . . ?
Al1 O1 O3 174.9(3) . . ?
P1 O1 O4 39.8(2) . 1_554 ?
Al1 O1 O4 121.3(3) . 1_554 ?
O3 O1 O4 61.4(2) . 1_554 ?
P1 O1 O2 32.0(2) . . ?
Al1 O1 O2 115.8(3) . . ?
O3 O1 O2 61.1(2) . . ?
O4 O1 O2 60.0(2) 1_554 . ?
P1 O1 O10 171.0(3) . . ?
Al1 O1 O10 45.4(2) . . ?
O3 O1 O10 135.4(3) . . ?
O4 O1 O10 145.2(3) 1_554 . ?
O2 O1 O10 150.8(3) . . ?
P1 O1 O6 121.0(3) . . ?
Al1 O1 O6 46.7(2) . . ?
O3 O1 O6 128.3(3) . . ?
O4 O1 O6 140.8(3) 1_554 . ?
O2 O1 O6 90.1(2) . . ?
O10 O1 O6 60.6(2) . . ?
P1 O1 O2 97.2(3) . 3_655 ?
Al1 O1 O2 45.8(2) . 3_655 ?
O3 O1 O2 132.8(2) . 3_655 ?
O4 O1 O2 85.0(2) 1_554 3_655 ?
O2 O1 O2 73.9(2) . 3_655 ?
O10 O1 O2 91.2(2) . 3_655 ?
O6 O1 O2 61.1(2) . 3_655 ?
P1 O1 O3 125.4(3) . 2_645 ?
Al1 O1 O3 43.4(2) . 2_645 ?
O3 O1 O3 141.5(2) . 2_645 ?
O4 O1 O3 87.2(2) 1_554 2_645 ?
O2 O1 O3 123.6(2) . 2_645 ?
O10 O1 O3 62.2(2) . 2_645 ?
O6 O1 O3 90.0(2) . 2_645 ?
O2 O1 O3 57.4(2) 3_655 2_645 ?
P1 O1 Cs2 104.4(2) . . ?
Al1 O1 Cs2 111.9(2) . . ?
O3 O1 Cs2 68.6(2) . . ?
O4 O1 Cs2 117.6(2) 1_554 . ?
O2 O1 Cs2 121.6(2) . . ?
O10 O1 Cs2 66.8(2) . . ?
O6 O1 Cs2 99.2(2) . . ?
O2 O1 Cs2 156.6(2) 3_655 . ?
O3 O1 Cs2 114.0(2) 2_645 . ?
P1 O1 O9 142.7(3) . 2_646 ?
Al1 O1 O9 1.65(13) . 2_646 ?
O3 O1 O9 173.3(2) . 2_646 ?
O4 O1 O9 122.3(2) 1_554 2_646 ?
O2 O1 O9 115.0(2) . 2_646 ?
O10 O1 O9 45.4(2) . 2_646 ?
O6 O1 O9 45.1(2) . 2_646 ?
O2 O1 O9 45.78(15) 3_655 2_646 ?
O3 O1 O9 45.0(2) 2_645 2_646 ?
Cs2 O1 O9 111.7(2) . 2_646 ?
P1 O1 P1 84.9(2) . 3_655 ?
Al1 O1 P1 58.83(14) . 3_655 ?
O3 O1 P1 118.5(2) . 3_655 ?
O4 O1 P1 84.5(2) 1_554 3_655 ?
O2 O1 P1 57.58(15) . 3_655 ?
O10 O1 P1 102.3(2) . 3_655 ?
O6 O1 P1 56.96(14) . 3_655 ?
O2 O1 P1 18.76(12) 3_655 3_655 ?
O3 O1 P1 76.2(2) 2_645 3_655 ?
Cs2 O1 P1 155.1(2) . 3_655 ?
O9 O1 P1 58.30(11) 2_646 3_655 ?
P2 O6 Al1 124.9(3) . . ?
P2 O6 O4 37.8(2) . 3_656 ?
Al1 O6 O4 102.1(2) . 3_656 ?
P2 O6 O5 36.2(2) . 3_656 ?
Al1 O6 O5 99.2(2) . 3_656 ?
O4 O6 O5 60.0(2) 3_656 3_656 ?
P2 O6 O7 31.2(2) . . ?
Al1 O6 O7 156.0(3) . . ?
O4 O6 O7 59.3(2) 3_656 . ?
O5 O6 O7 59.3(2) 3_656 . ?
P2 O6 O10 150.3(3) . . ?
Al1 O6 O10 44.1(2) . . ?
O4 O6 O10 146.1(3) 3_656 . ?
O5 O6 O10 114.2(2) 3_656 . ?
O7 O6 O10 150.8(3) . . ?
P2 O6 O1 140.2(3) . . ?
Al1 O6 O1 45.3(2) . . ?
O4 O6 O1 102.4(2) 3_656 . ?
O5 O6 O1 139.2(3) 3_656 . ?
O7 O6 O1 146.7(3) . . ?
O10 O6 O1 58.4(2) . . ?
P2 O6 O9 92.4(3) . 2_646 ?
Al1 O6 O9 44.8(2) . 2_646 ?
O4 O6 O9 94.6(2) 3_656 2_646 ?
O5 O6 O9 58.3(2) 3_656 2_646 ?
O7 O6 O9 117.2(3) . 2_646 ?
O10 O6 O9 60.6(2) . 2_646 ?
O1 O6 O9 90.1(2) . 2_646 ?
P2 O6 O2 87.4(2) . 3_655 ?
Al1 O6 O2 45.1(2) . 3_655 ?
O4 O6 O2 57.3(2) 3_656 3_655 ?
O5 O6 O2 80.9(2) 3_656 3_655 ?
O7 O6 O2 115.6(2) . 3_655 ?
O10 O6 O2 89.2(2) . 3_655 ?
O1 O6 O2 59.9(2) . 3_655 ?
O9 O6 O2 60.2(2) 2_646 3_655 ?
P2 O6 P3 65.3(2) . 2_646 ?
Al1 O6 P3 70.5(2) . 2_646 ?
O4 O6 P3 77.0(2) 3_656 2_646 ?
O5 O6 P3 30.38(13) 3_656 2_646 ?
O7 O6 P3 89.5(2) . 2_646 ?
O10 O6 P3 86.2(2) . 2_646 ?
O1 O6 P3 114.7(2) . 2_646 ?
O9 O6 P3 27.87(12) 2_646 2_646 ?
O2 O6 P3 67.6(2) 3_655 2_646 ?
P2 O6 P1 62.8(2) . 3_655 ?
Al1 O6 P1 72.8(2) . 3_655 ?
O4 O6 P1 29.55(13) 3_656 3_655 ?
O5 O6 P1 69.3(2) 3_656 3_655 ?
O7 O6 P1 88.5(2) . 3_655 ?
O10 O6 P1 116.9(2) . 3_655 ?
O1 O6 P1 79.3(2) . 3_655 ?
O9 O6 P1 76.6(2) 2_646 3_655 ?
O2 O6 P1 27.74(11) 3_655 3_655 ?
P3 O6 P1 70.68(11) 2_646 3_655 ?
P2 O6 Cs1 102.1(2) . . ?
Al1 O6 Cs1 116.3(2) . . ?
O4 O6 Cs1 137.9(2) 3_656 . ?
O5 O6 Cs1 95.9(2) 3_656 . ?
O7 O6 Cs1 79.0(2) . . ?
O10 O6 Cs1 73.4(2) . . ?
O1 O6 Cs1 116.4(2) . . ?
O9 O6 Cs1 100.6(2) 2_646 . ?
O2 O6 Cs1 159.3(2) 3_655 . ?
P3 O6 Cs1 99.41(14) 2_646 . ?
P1 O6 Cs1 164.2(2) 3_655 . ?
P2 O7 O4 37.7(2) . 3_656 ?
P2 O7 O5 36.3(2) . 3_656 ?
O4 O7 O5 60.3(2) 3_656 3_656 ?
P2 O7 O6 31.9(2) . . ?
O4 O7 O6 59.5(2) 3_656 . ?
O5 O7 O6 59.9(2) 3_656 . ?
P2 O7 Cs1 167.5(3) . 4_565 ?
O4 O7 Cs1 135.3(2) 3_656 4_565 ?
O5 O7 Cs1 134.9(3) 3_656 4_565 ?
O6 O7 Cs1 160.6(3) . 4_565 ?
P2 O7 Cs2 90.5(3) . 4_565 ?
O4 O7 Cs2 75.9(2) 3_656 4_565 ?
O5 O7 Cs2 126.8(2) 3_656 4_565 ?
O6 O7 Cs2 72.9(2) . 4_565 ?
Cs1 O7 Cs2 97.1(2) 4_565 4_565 ?
P2 O7 Cs1 84.3(2) . . ?
O4 O7 Cs1 118.7(2) 3_656 . ?
O5 O7 Cs1 85.4(2) 3_656 . ?
O6 O7 Cs1 59.4(2) . . ?
Cs1 O7 Cs1 105.3(2) 4_565 . ?
Cs2 O7 Cs1 91.03(14) 4_565 . ?
P2 O7 O8 136.4(3) . 4_565 ?
O4 O7 O8 171.2(3) 3_656 4_565 ?
O5 O7 O8 119.3(3) 3_656 4_565 ?
O6 O7 O8 112.2(2) . 4_565 ?
Cs1 O7 O8 51.98(13) 4_565 4_565 ?
Cs2 O7 O8 99.4(2) 4_565 4_565 ?
Cs1 O7 O8 53.43(12) . 4_565 ?
P2 O7 Cs1 89.2(3) . 3_656 ?
O4 O7 Cs1 103.4(2) 3_656 3_656 ?
O5 O7 Cs1 52.9(2) 3_656 3_656 ?
O6 O7 Cs1 107.3(2) . 3_656 ?
Cs1 O7 Cs1 82.97(13) 4_565 3_656 ?
Cs2 O7 Cs1 179.1(2) 4_565 3_656 ?
Cs1 O7 Cs1 89.85(13) . 3_656 ?
O8 O7 Cs1 81.38(15) 4_565 3_656 ?
P2 O7 P1 30.0(2) . 3_655 ?
O4 O7 P1 7.67(13) 3_656 3_655 ?
O5 O7 P1 54.9(2) 3_656 3_655 ?
O6 O7 P1 52.8(2) . 3_655 ?
Cs1 O7 P1 142.8(2) 4_565 3_655 ?
Cs2 O7 P1 78.07(12) 4_565 3_655 ?
Cs1 O7 P1 111.57(14) . 3_655 ?
O8 O7 P1 165.0(2) 4_565 3_655 ?
Cs1 O7 P1 101.26(13) 3_656 3_655 ?
P2 O7 Cs2 81.9(2) . 1_455 ?
O4 O7 Cs2 48.9(2) 3_656 1_455 ?
O5 O7 Cs2 82.3(2) 3_656 1_455 ?
O6 O7 Cs2 108.3(2) . 1_455 ?
Cs1 O7 Cs2 88.03(13) 4_565 1_455 ?
Cs2 O7 Cs2 91.10(14) 4_565 1_455 ?
Cs1 O7 Cs2 166.1(2) . 1_455 ?
O8 O7 Cs2 139.4(2) 4_565 1_455 ?
Cs1 O7 Cs2 87.96(12) 3_656 1_455 ?
P1 O7 Cs2 55.59(8) 3_655 1_455 ?
P2 O7 P3 31.6(2) . 2_646 ?
O4 O7 P3 60.9(2) 3_656 2_646 ?
O5 O7 P3 8.48(13) 3_656 2_646 ?
O6 O7 P3 52.1(2) . 2_646 ?
Cs1 O7 P3 141.4(2) 4_565 2_646 ?
Cs2 O7 P3 121.4(2) 4_565 2_646 ?
Cs1 O7 P3 78.54(11) . 2_646 ?
O8 O7 P3 117.3(2) 4_565 2_646 ?
Cs1 O7 P3 58.45(9) 3_656 2_646 ?
P1 O7 P3 54.60(8) 3_655 2_646 ?
Cs2 O7 P3 88.65(12) 1_455 2_646 ?
P3 O8 O5 40.2(2) . 4_665 ?
P3 O8 O10 33.7(2) . 3_756 ?
O5 O8 O10 60.8(2) 4_665 3_756 ?
P3 O8 O9 32.9(2) . . ?
O5 O8 O9 60.8(2) 4_665 . ?
O10 O8 O9 59.5(2) 3_756 . ?
P3 O8 Cs1 113.7(3) . 3_756 ?
O5 O8 Cs1 125.6(2) 4_665 3_756 ?
O10 O8 Cs1 80.0(2) 3_756 3_756 ?
O9 O8 Cs1 129.1(3) . 3_756 ?
P3 O8 Cs1 122.7(3) . . ?
O5 O8 Cs1 124.4(2) 4_665 . ?
O10 O8 Cs1 143.4(3) 3_756 . ?
O9 O8 Cs1 90.2(2) . . ?
Cs1 O8 Cs1 109.7(2) 3_756 . ?
P3 O8 Cs1 100.0(3) . 4_665 ?
O5 O8 Cs1 62.5(2) 4_665 4_665 ?
O10 O8 Cs1 100.4(2) 3_756 4_665 ?
O9 O8 Cs1 122.4(2) . 4_665 ?
Cs1 O8 Cs1 92.4(2) 3_756 4_665 ?
Cs1 O8 Cs1 113.9(2) . 4_665 ?
P3 O8 O8 144.9(4) . 3_756 ?
O5 O8 O8 174.9(4) 4_665 3_756 ?
O10 O8 O8 123.2(3) 3_756 3_756 ?
O9 O8 O8 123.4(3) . 3_756 ?
Cs1 O8 O8 54.9(2) 3_756 3_756 ?
Cs1 O8 O8 54.81(15) . 3_756 ?
Cs1 O8 O8 112.8(3) 4_665 3_756 ?
P3 O8 O7 129.3(3) . 4_665 ?
O5 O8 O7 96.7(2) 4_665 4_665 ?
O10 O8 O7 157.3(3) 3_756 4_665 ?
O9 O8 O7 114.4(2) . 4_665 ?
Cs1 O8 O7 114.4(2) 3_756 4_665 ?
Cs1 O8 O7 50.89(12) . 4_665 ?
Cs1 O8 O7 63.12(14) 4_665 4_665 ?
O8 O8 O7 79.1(2) 3_756 4_665 ?
P3 O8 P2 39.8(2) . 2_656 ?
O5 O8 P2 12.10(13) 4_665 2_656 ?
O10 O8 P2 66.7(2) 3_756 2_656 ?
O9 O8 P2 53.0(2) . 2_656 ?
Cs1 O8 P2 137.3(2) 3_756 2_656 ?
Cs1 O8 P2 113.0(2) . 2_656 ?
Cs1 O8 P2 69.33(11) 4_665 2_656 ?
O8 O8 P2 167.7(3) 3_756 2_656 ?
O7 O8 P2 91.9(2) 4_665 2_656 ?
P3 O8 O9 53.8(2) . 4_665 ?
O5 O8 O9 47.9(2) 4_665 4_665 ?
O10 O8 O9 38.4(2) 3_756 4_665 ?
O9 O8 O9 86.6(2) . 4_665 ?
Cs1 O8 O9 77.83(14) 3_756 4_665 ?
Cs1 O8 O9 172.0(2) . 4_665 ?
Cs1 O8 O9 62.27(12) 4_665 4_665 ?
O8 O8 O9 132.7(3) 3_756 4_665 ?
O7 O8 O9 124.3(2) 4_665 4_665 ?
P2 O8 O9 59.43(11) 2_656 4_665 ?
P3 O8 Al1 41.2(2) . 3_756 ?
O5 O8 Al1 58.2(2) 4_665 3_756 ?
O10 O8 Al1 13.20(14) 3_756 3_756 ?
O9 O8 Al1 70.7(2) . 3_756 ?
Cs1 O8 Al1 74.90(12) 3_756 3_756 ?
Cs1 O8 Al1 156.6(2) . 3_756 ?
Cs1 O8 Al1 88.35(13) 4_665 3_756 ?
O8 O8 Al1 124.9(2) 3_756 3_756 ?
O7 O8 Al1 149.5(2) 4_665 3_756 ?
P2 O8 Al1 66.59(10) 2_656 3_756 ?
O9 O8 Al1 26.08(8) 4_665 3_756 ?

loop_
_geom_bond_atom_site_label_1
_geom_bond_atom_site_label_2
_geom_bond_distance
_geom_bond_site_symmetry_2
_geom_bond_publ_flag
Cs1 O7 2.990(5) 4_665 ?
Cs1 O8 3.031(6) 3_756 ?
Cs1 O8 3.035(6) . ?
Cs1 O5 3.127(5) . ?
Cs1 O6 3.284(5) . ?
Cs1 O8 3.373(6) 4_565 ?
Cs1 O10 3.585(6) . ?
Cs1 O7 3.746(6) . ?
Cs1 P3 3.867(2) 3_756 ?
Cs1 P2 3.888(2) . ?
Cs1 P3 3.908(2) 4_565 ?
Cs1 O7 3.916(6) 3_656 ?
Cs2 O4 3.080(5) 3_756 ?
Cs2 O1 3.085(5) . ?
Cs2 O10 3.157(5) . ?
Cs2 O3 3.162(5) . ?
Cs2 O7 3.208(6) 4_665 ?
Cs2 O2 3.226(5) 4_665 ?
Cs2 O9 3.366(5) 3_756 ?
Cs2 O6 3.455(5) 4_665 ?
Cs2 P2 3.543(2) 4_665 ?
Cs2 O4 3.548(5) 2_656 ?
Cs2 O3 3.578(5) 3_755 ?
Cs2 P3 3.678(2) 3_756 ?
P1 O1 1.495(5) . ?
P1 O2 1.511(5) . ?
P1 O3 1.516(5) . ?
P1 O4 1.625(5) 1_554 ?
P1 O6 3.233(5) 3_655 ?
P1 O2 3.241(5) 3_655 ?
P1 O5 3.321(6) 1_554 ?
P1 O10 3.419(6) 2_655 ?
P1 O6 3.668(5) . ?
P1 O9 3.688(5) 4_564 ?
P1 O9 3.760(5) 1_554 ?
P2 O7 1.475(6) . ?
P2 O6 1.503(5) . ?
P2 O5 1.576(5) 3_656 ?
P2 O4 1.599(5) 3_656 ?
P2 O2 3.052(5) 3_655 ?
P2 O9 3.127(5) 2_646 ?
P2 Cs2 3.543(2) 4_565 ?
P2 O3 3.635(6) 3_655 ?
P2 O10 3.716(6) 4 ?
P2 O8 3.909(6) 2_646 ?
P2 O1 3.940(6) . ?
P3 O8 1.475(6) . ?
P3 O9 1.516(5) . ?
P3 O10 1.522(5) 3_756 ?
P3 O5 1.651(5) 4_665 ?
P3 O6 3.222(5) 2_656 ?
P3 O2 3.335(5) 4_666 ?
P3 O9 3.499(5) 4_665 ?
P3 O4 3.604(6) 4_665 ?
P3 O3 3.631(6) 4_666 ?
P3 Cs2 3.678(2) 3_756 ?
P3 Cs1 3.867(2) 3_756 ?
P3 Cs1 3.908(2) 4_665 ?
Al1 O10 1.851(6) . ?
Al1 O3 1.872(6) 2_645 ?
Al1 O9 1.888(5) 2_646 ?
Al1 O1 1.898(5) . ?
Al1 O2 1.932(5) 3_655 ?
Al1 O6 1.943(5) . ?
Al1 O5 3.415(6) 3_656 ?
Al1 O4 3.470(5) 3_656 ?
Al1 O5 3.583(6) 2_646 ?
Al1 O2 3.782(6) 2_645 ?
Al1 O2 3.787(5) . ?
Al1 O4 3.811(6) 1_554 ?
O2 Al1 1.932(5) 3_655 ?
O2 O4 2.510(7) 1_554 ?
O2 O3 2.544(7) . ?
O2 O1 2.554(7) . ?
O2 O3 2.603(7) 4_565 ?
O2 O1 2.694(7) 3_655 ?
O2 O9 2.712(7) 4_564 ?
O2 O6 2.726(7) 3_655 ?
O2 P2 3.052(5) 3_655 ?
O2 O2 3.158(10) 3_655 ?
O2 Cs2 3.226(5) 4_565 ?
O10 P3 1.522(5) 3_756 ?
O10 O9 2.499(7) 3_756 ?
O10 O8 2.510(8) 3_756 ?
O10 O5 2.524(7) 2_646 ?
O10 O1 2.599(7) . ?
O10 O6 2.659(7) . ?
O10 O9 2.695(7) 2_646 ?
O10 O3 2.752(8) 2_645 ?
O10 O2 3.317(7) 2_645 ?
O10 P1 3.419(6) 2_645 ?
O5 P2 1.576(5) 3_656 ?
O5 P3 1.651(5) 4_565 ?
O5 O8 2.475(8) 4_565 ?
O5 O7 2.501(8) 3_656 ?
O5 O4 2.507(8) . ?
O5 O6 2.516(7) 3_656 ?
O5 O10 2.524(7) 2_656 ?
O5 O9 2.533(7) 4_565 ?
O5 O9 3.104(7) . ?
O5 P1 3.321(6) 1_556 ?
O5 O2 3.405(7) 1_556 ?
O9 Al1 1.888(5) 2_656 ?
O9 O10 2.499(7) 3_756 ?
O9 O8 2.526(7) . ?
O9 O5 2.533(7) 4_665 ?
O9 O3 2.678(7) 1_556 ?
O9 O6 2.680(7) 2_656 ?
O9 O10 2.695(7) 2_656 ?
O9 O2 2.712(7) 4_666 ?
O9 P2 3.127(5) 2_656 ?
O9 Cs2 3.366(5) 3_756 ?
O4 P2 1.599(5) 3_656 ?
O4 P1 1.625(5) 1_556 ?
O4 O1 2.464(7) 1_556 ?
O4 O7 2.488(8) 3_656 ?
O4 O6 2.495(7) 3_656 ?
O4 O3 2.507(7) 1_556 ?
O4 O2 2.510(7) 1_556 ?
O4 Cs2 3.080(5) 3_756 ?
O4 Al1 3.470(5) 3_656 ?
O4 O2 3.488(7) 3_656 ?
O4 Cs2 3.548(5) 2_646 ?
O3 Al1 1.872(6) 2_655 ?
O3 O1 2.448(7) . ?
O3 O4 2.507(7) 1_554 ?
O3 O2 2.603(7) 4_665 ?
O3 O9 2.678(7) 1_554 ?
O3 O1 2.723(7) 2_655 ?
O3 O10 2.752(8) 2_655 ?
O3 O5 3.467(8) 1_554 ?
O3 Cs2 3.578(5) 3_755 ?
O1 O4 2.464(7) 1_554 ?
O1 O6 2.667(7) . ?
O1 O2 2.694(7) 3_655 ?
O1 O3 2.723(7) 2_645 ?
O1 O9 3.784(7) 2_646 ?
O1 P1 3.789(5) 3_655 ?
O6 O4 2.495(7) 3_656 ?
O6 O5 2.516(7) 3_656 ?
O6 O7 2.537(7) . ?
O6 O9 2.680(7) 2_646 ?
O6 O2 2.726(7) 3_655 ?
O6 P3 3.222(5) 2_646 ?
O6 P1 3.233(5) 3_655 ?
O7 O4 2.488(8) 3_656 ?
O7 O5 2.501(8) 3_656 ?
O7 Cs1 2.990(5) 4_565 ?
O7 Cs2 3.208(6) 4_565 ?
O7 O8 3.756(8) 4_565 ?
O7 Cs1 3.916(6) 3_656 ?
O7 P1 4.057(6) 3_655 ?
O7 Cs2 4.081(6) 1_455 ?
O7 P3 4.083(6) 2_646 ?
O8 O5 2.475(8) 4_665 ?
O8 O10 2.510(8) 3_756 ?
O8 Cs1 3.031(6) 3_756 ?
O8 Cs1 3.373(6) 4_665 ?
O8 O8 3.491(11) 3_756 ?
O8 O7 3.756(8) 4_665 ?
O8 P2 3.909(6) 2_656 ?
O8 O9 4.163(8) 4_665 ?
O8 Al1 4.203(6) 3_756 ?
